data_7046663
loop_
_publ_author_name
'Sroor, Farid M.'
'Vendier, Laure'
'Etienne, Michel'

_publ_section_title
;
 Cyclooctatetraenyl calcium and strontium amido complexes.
;
_journal_issue 36
_journal_name_full 'Dalton transactions (Cambridge, England : 2003)'
_journal_page_first 12587
_journal_page_last 12595
_journal_paper_doi 10.1039/c8dt02257g
_journal_volume 47
_journal_year 2018
_chemical_compound_source 'synthesis as described'
_chemical_formula_moiety 'C19.50 H43.50 K N2 Si4 Sr'
_chemical_formula_sum 'C19.5 H43.5 K N2 Si4 Sr'
_chemical_formula_weight 545.14
_space_group_IT_number 2
_space_group_name_Hall '-P 1'
_space_group_name_H-M_alt 'P -1'
_symmetry_cell_setting triclinic
_symmetry_Int_Tables_number 2
_symmetry_space_group_name_Hall '-P 1'
_symmetry_space_group_name_H-M 'P -1'
_atom_sites_solution_hydrogens difmap
_audit_creation_date 2018-03-16T15:46:53-00:00
_audit_creation_method 'WinGX routine CIF_UPDATE'
_audit_update_record
;
2018-04-25 deposited with the CCDC.
2018-06-13 downloaded from the CCDC.
;
_cell_angle_alpha 90.807(5)
_cell_angle_beta 90.496(5)
_cell_angle_gamma 107.908(4)
_cell_formula_units_Z 2
_cell_length_a 10.8699(15)
_cell_length_b 11.0066(15)
_cell_length_c 12.9292(18)
_cell_measurement_reflns_used 9912
_cell_measurement_temperature 100(2)
_cell_measurement_theta_max 28.72
_cell_measurement_theta_min 2.3
_cell_measurement_wavelength 0.71073
_cell_volume 1471.6(4)
_computing_structure_refinement 'SHELXL-2016/4 (Sheldrick, 2016)'
_computing_structure_solution 'SHELXT 2014/4 (Sheldrick, 2014)'
_diffrn_ambient_temperature 100(2)
_diffrn_measured_fraction_theta_full 0.999
_diffrn_measured_fraction_theta_max 0.999
_diffrn_measurement_device_type 'Bruker Kappa APEX II'
_diffrn_measurement_method \w-\f
_diffrn_radiation_monochromator graphite
_diffrn_radiation_type MoK\a
_diffrn_radiation_wavelength 0.71073
_diffrn_reflns_av_R_equivalents 0.0477
_diffrn_reflns_av_unetI/netI 0.0361
_diffrn_reflns_limit_h_max 11
_diffrn_reflns_limit_h_min -12
_diffrn_reflns_limit_k_max 12
_diffrn_reflns_limit_k_min -12
_diffrn_reflns_limit_l_max 14
_diffrn_reflns_limit_l_min -14
_diffrn_reflns_number 23013
_diffrn_reflns_theta_full 23.256
_diffrn_reflns_theta_max 23.256
_diffrn_reflns_theta_min 1.945
_diffrn_standards_decay_% 0
_diffrn_standards_interval_count 0
_diffrn_standards_interval_time 0
_diffrn_standards_number 0
_exptl_absorpt_coefficient_mu 2.145
_exptl_absorpt_correction_T_max 0.7458
_exptl_absorpt_correction_T_min 0.6497
_exptl_absorpt_correction_type multi-scan
_exptl_absorpt_process_details
;
        [c.f. r.h. blessing, acta cryst. (1995), a51, 33-38]
;
_exptl_crystal_colour colourless
_exptl_crystal_density_diffrn 1.23
_exptl_crystal_density_method 'not measured'
_exptl_crystal_description block
_exptl_crystal_F_000 575
_exptl_crystal_size_max 0.12
_exptl_crystal_size_mid 0.06
_exptl_crystal_size_min 0.02
_refine_diff_density_max 7.891
_refine_diff_density_min -1.332
_refine_diff_density_rms 0.236
_refine_ls_extinction_method none
_refine_ls_goodness_of_fit_ref 1.076
_refine_ls_hydrogen_treatment noref
_refine_ls_matrix_type full
_refine_ls_number_parameters 253
_refine_ls_number_reflns 4226
_refine_ls_number_restraints 0
_refine_ls_restrained_S_all 1.076
_refine_ls_R_factor_all 0.107
_refine_ls_R_factor_gt 0.1023
_refine_ls_shift/su_max 0.002
_refine_ls_shift/su_mean 0
_refine_ls_structure_factor_coef Fsqd
_refine_ls_weighting_details 'w=1/[\s^2^(Fo^2^)+(0.1854P)^2^+17.0422P] where P=(Fo^2^+2Fc^2^)/3'
_refine_ls_weighting_scheme calc
_refine_ls_wR_factor_gt 0.2745
_refine_ls_wR_factor_ref 0.2787
_reflns_Friedel_coverage 0
_reflns_number_gt 3832
_reflns_number_total 4226
_reflns_threshold_expression 'I > 2\s(I)'
_cod_data_source_file c8dt02257g2.cif
_cod_data_source_block Farid160517
_cod_depositor_comments 'Adding full bibliography for 7046661--7046667.cif.'
_cod_original_formula_sum 'C19.50 H43.50 K N2 Si4 Sr'
_cod_database_code 7046663

loop_
_symmetry_equiv_pos_as_xyz
'x, y, z'
'-x, -y, -z'

loop_
_atom_site_label
_atom_site_type_symbol
_atom_site_fract_x
_atom_site_fract_y
_atom_site_fract_z
_atom_site_U_iso_or_equiv
_atom_site_adp_type
_atom_site_occupancy
_atom_site_site_symmetry_order
_atom_site_calc_flag
_atom_site_refinement_flags_adp
_atom_site_refinement_flags_occupancy
SR1 Sr 0.87783(8) 0.38324(7) 0.12298(6) 0.0145(4) Uani 1 1 d . .
K2 K 0.6621(2) 0.1753(2) 0.33529(16) 0.0221(6) Uani 1 1 d . .
SI4 Si 0.7532(2) 0.0245(2) 0.11304(19) 0.0140(6) Uani 1 1 d . .
N5 N 0.8422(7) 0.1535(7) 0.1840(6) 0.0151(16) Uani 1 1 d . .
SI6 Si 0.9641(2) 0.1518(2) 0.2652(2) 0.0170(6) Uani 1 1 d . .
C7 C 1.0469(10) 0.3179(10) 0.3153(8) 0.026(2) Uani 1 1 d . .
H71 H 1.089808 0.37156 0.25829 0.031 Uiso 1 1 d U .
H72 H 1.11091 0.31581 0.368396 0.031 Uiso 1 1 d U .
H73 H 0.982388 0.353354 0.34553 0.031 Uiso 1 1 d U .
C8 C 1.0976(10) 0.0945(10) 0.2113(9) 0.030(2) Uani 1 1 d . .
H83 H 1.065987 0.00268 0.197286 0.036 Uiso 1 1 d U .
H82 H 1.1705 0.11444 0.26014 0.036 Uiso 1 1 d U .
H81 H 1.127645 0.138844 0.14554 0.036 Uiso 1 1 d U .
C9 C 0.9089(11) 0.0561(13) 0.3839(9) 0.044(3) Uani 1 1 d . .
H93 H 0.86939 0.10265 0.43112 0.053 Uiso 1 1 d U .
H92 H 0.984024 0.04093 0.41863 0.053 Uiso 1 1 d U .
H91 H 0.84632 -0.026427 0.36472 0.053 Uiso 1 1 d U .
C10 C 0.5892(10) -0.0559(10) 0.1688(8) 0.027(2) Uani 1 1 d . .
H101 H 0.598966 -0.09216 0.236224 0.032 Uiso 1 1 d U .
H102 H 0.53934 -0.12475 0.121856 0.032 Uiso 1 1 d U .
H103 H 0.54225 0.006704 0.17786 0.032 Uiso 1 1 d U .
C11 C 0.7238(10) 0.0648(10) -0.0234(8) 0.027(2) Uani 1 1 d . .
H113 H 0.691916 0.13791 -0.023696 0.033 Uiso 1 1 d U .
H112 H 0.660266 -0.009212 -0.05698 0.033 Uiso 1 1 d U .
H111 H 0.80551 0.084412 -0.061604 0.033 Uiso 1 1 d U .
C12 C 0.8244(9) -0.1112(8) 0.0999(8) 0.021(2) Uani 1 1 d . .
H121 H 0.906394 -0.08217 0.06301 0.025 Uiso 1 1 d U .
H122 H 0.76402 -0.18237 0.06071 0.025 Uiso 1 1 d U .
H123 H 0.83956 -0.140676 0.168612 0.025 Uiso 1 1 d U .
SI13 Si 0.5739(2) 0.4072(2) 0.2010(2) 0.0163(6) Uani 1 1 d . .
N14 N 0.7206(7) 0.4292(7) 0.2576(6) 0.0173(17) Uani 1 1 d . .
SI15 Si 0.7715(2) 0.5217(2) 0.36518(19) 0.0165(6) Uani 1 1 d . .
C16 C 0.7596(11) 0.4208(11) 0.4834(8) 0.030(2) Uani 1 1 d . .
H163 H 0.67183 0.361946 0.48812 0.036 Uiso 1 1 d U .
H162 H 0.779469 0.476844 0.54513 0.036 Uiso 1 1 d U .
H161 H 0.821526 0.3729 0.478473 0.036 Uiso 1 1 d U .
C17 C 0.9434(10) 0.6264(10) 0.3561(8) 0.028(2) Uani 1 1 d . .
H171 H 0.999544 0.572394 0.34161 0.033 Uiso 1 1 d U .
H172 H 0.97096 0.672404 0.42158 0.033 Uiso 1 1 d U .
H173 H 0.951303 0.68652 0.30003 0.033 Uiso 1 1 d U .
C18 C 0.6784(10) 0.6357(9) 0.3991(8) 0.024(2) Uani 1 1 d . .
H183 H 0.68058 0.6925 0.341386 0.029 Uiso 1 1 d U .
H182 H 0.71706 0.685946 0.46092 0.029 Uiso 1 1 d U .
H181 H 0.58802 0.586744 0.41342 0.029 Uiso 1 1 d U .
C19 C 0.5584(10) 0.2983(9) 0.0844(8) 0.024(2) Uani 1 1 d . .
H191 H 0.623046 0.33881 0.03342 0.029 Uiso 1 1 d U .
H192 H 0.47134 0.28006 0.05353 0.029 Uiso 1 1 d U .
H193 H 0.570827 0.21728 0.10565 0.029 Uiso 1 1 d U .
C20 C 0.4338(10) 0.3262(12) 0.2849(9) 0.038(3) Uani 1 1 d . .
H203 H 0.42476 0.23525 0.287807 0.045 Uiso 1 1 d U .
H202 H 0.355124 0.338 0.255486 0.045 Uiso 1 1 d U .
H201 H 0.449693 0.36442 0.354424 0.045 Uiso 1 1 d U .
C21 C 0.5418(10) 0.5523(10) 0.1516(8) 0.028(2) Uani 1 1 d . .
H211 H 0.53032 0.605124 0.2101 0.033 Uiso 1 1 d U .
H212 H 0.462524 0.52684 0.10883 0.033 Uiso 1 1 d U .
H213 H 0.614429 0.60073 0.109941 0.033 Uiso 1 1 d U .
C22 C 0.8526(9) 0.4853(10) -0.0773(8) 0.023(2) Uani 1 1 d . .
H221 H 0.776091 0.476449 -0.11697 0.027 Uiso 1 1 d U .
C23 C 0.8840(9) 0.5916(9) -0.0106(8) 0.021(2) Uani 1 1 d . .
H231 H 0.826488 0.64035 -0.016603 0.026 Uiso 1 1 d U .
C24 C 0.9842(10) 0.6439(9) 0.0625(8) 0.023(2) Uani 1 1 d . .
H241 H 0.97617 0.718986 0.09444 0.028 Uiso 1 1 d U .
C25 C 0.9083(10) 0.3865(9) -0.0989(7) 0.023(2) Uani 1 1 d . .
H251 H 0.860126 0.328026 -0.149674 0.027 Uiso 1 1 d U .
C26 C 0.699(2) 0.132(3) 0.661(2) 0.050(7) Uani 0.5 1 d . P
H261 H 0.698336 0.219 0.6748 0.06 Uiso 0.5 1 d U P
H262 H 0.78696 0.1356 0.636045 0.06 Uiso 0.5 1 d U P
H263 H 0.68357 0.083282 0.72503 0.06 Uiso 0.5 1 d U P
C27 C 0.5937(13) 0.0635(13) 0.5752(10) 0.049(3) Uani 1 1 d . .
C28 C 0.4946(12) 0.1122(11) 0.5512(10) 0.041(3) Uani 1 1 d . .
H281 H 0.48796 0.188046 0.58588 0.05 Uiso 1 1 d U .
C29 C 0.5987(12) -0.0502(12) 0.5232(11) 0.043(3) Uani 1 1 d . .
H291 H 0.667306 -0.08569 0.539411 0.052 Uiso 1 1 d U .

loop_
_atom_site_aniso_label
_atom_site_aniso_U_11
_atom_site_aniso_U_22
_atom_site_aniso_U_33
_atom_site_aniso_U_23
_atom_site_aniso_U_13
_atom_site_aniso_U_12
SR1 0.0172(6) 0.0110(5) 0.0172(5) 0.0014(3) 0.0009(4) 0.0071(4)
K2 0.0230(11) 0.0220(11) 0.0231(11) -0.0076(9) -0.0024(9) 0.0100(9)
SI4 0.0146(13) 0.0094(12) 0.0187(13) -0.0040(10) -0.0063(10) 0.0052(10)
N5 0.014(4) 0.012(4) 0.018(4) -0.001(3) -0.007(3) 0.003(3)
SI6 0.0160(13) 0.0174(13) 0.0193(14) -0.0029(10) -0.0063(10) 0.0079(11)
C7 0.028(5) 0.030(6) 0.020(5) -0.008(4) -0.011(4) 0.011(5)
C8 0.024(5) 0.032(6) 0.039(6) -0.011(5) -0.012(5) 0.017(5)
C9 0.030(6) 0.064(9) 0.030(6) 0.016(6) -0.008(5) 0.000(6)
C10 0.022(5) 0.023(5) 0.035(6) 0.004(4) -0.001(4) 0.004(4)
C11 0.033(6) 0.028(6) 0.022(5) 0.007(4) -0.003(4) 0.011(5)
C12 0.026(5) 0.006(4) 0.033(6) -0.007(4) -0.011(4) 0.009(4)
SI13 0.0154(13) 0.0153(13) 0.0194(14) -0.0019(10) -0.0057(10) 0.0069(10)
N14 0.014(4) 0.020(4) 0.019(4) -0.001(3) -0.004(3) 0.007(3)
SI15 0.0171(13) 0.0159(13) 0.0175(14) -0.0064(10) -0.0057(10) 0.0067(10)
C16 0.035(6) 0.037(6) 0.016(5) 0.004(5) -0.005(4) 0.007(5)
C17 0.027(6) 0.035(6) 0.023(5) -0.003(4) -0.002(4) 0.010(5)
C18 0.033(6) 0.018(5) 0.024(5) -0.010(4) -0.006(4) 0.014(4)
C19 0.028(5) 0.020(5) 0.027(5) -0.005(4) -0.011(4) 0.010(4)
C20 0.020(6) 0.050(7) 0.039(7) 0.014(6) 0.004(5) 0.004(5)
C21 0.030(6) 0.024(5) 0.032(6) -0.001(4) -0.003(5) 0.013(5)
C22 0.020(5) 0.027(5) 0.025(5) 0.009(4) 0.001(4) 0.011(4)
C23 0.016(5) 0.027(5) 0.025(5) 0.007(4) 0.010(4) 0.012(4)
C24 0.030(6) 0.018(5) 0.025(5) 0.001(4) 0.011(4) 0.012(4)
C25 0.027(5) 0.021(5) 0.017(5) -0.002(4) -0.001(4) 0.004(4)
C26 0.035(14) 0.066(18) 0.040(14) 0.018(13) 0.000(11) -0.001(13)
C27 0.045(8) 0.052(8) 0.046(8) 0.027(7) 0.023(6) 0.010(6)
C28 0.039(7) 0.033(7) 0.054(8) 0.011(6) 0.017(6) 0.014(6)
C29 0.040(7) 0.039(7) 0.057(8) 0.030(6) 0.020(6) 0.021(6)

loop_
_atom_type_symbol
_atom_type_description
_atom_type_scat_dispersion_real
_atom_type_scat_dispersion_imag
_atom_type_scat_source
C C 0.0033 0.0016 'International Tables Vol C Tables 4.2.6.8 and 6.1.1.4'
H H 0 0 'International Tables Vol C Tables 4.2.6.8 and 6.1.1.4'
N N 0.0061 0.0033 'International Tables Vol C Tables 4.2.6.8 and 6.1.1.4'
Si Si 0.0817 0.0704 'International Tables Vol C Tables 4.2.6.8 and 6.1.1.4'
Sr Sr -1.5307 3.2498 'International Tables Vol C Tables 4.2.6.8 and 6.1.1.4'
K K 0.2009 0.2494 'International Tables Vol C Tables 4.2.6.8 and 6.1.1.4'

loop_
_geom_angle_atom_site_label_1
_geom_angle_atom_site_label_2
_geom_angle_atom_site_label_3
_geom_angle
_geom_angle_site_symmetry_1
_geom_angle_site_symmetry_3
N5 SR1 N14 93.8(2) . .
N5 SR1 C24 165.6(3) . .
N14 SR1 C24 95.0(3) . .
N5 SR1 C23 160.0(3) . .
N14 SR1 C23 96.4(2) . .
C24 SR1 C23 28.5(3) . .
N5 SR1 C22 132.1(3) . .
N14 SR1 C22 112.6(3) . .
C24 SR1 C22 53.5(3) . .
C23 SR1 C22 28.1(3) . .
N5 SR1 C25 137.7(3) . 2_765
N14 SR1 C25 108.4(3) . 2_765
C24 SR1 C25 28.0(3) . 2_765
C23 SR1 C25 53.7(3) . 2_765
C22 SR1 C25 72.0(3) . 2_765
N5 SR1 C25 108.3(3) . .
N14 SR1 C25 138.2(3) . .
C24 SR1 C25 71.9(3) . .
C23 SR1 C25 53.6(3) . .
C22 SR1 C25 28.5(3) . .
C25 SR1 C25 78.7(3) 2_765 .
N5 SR1 C24 95.3(3) . 2_765
N14 SR1 C24 165.8(3) . 2_765
C24 SR1 C24 78.5(3) . 2_765
C23 SR1 C24 71.8(3) . 2_765
C22 SR1 C24 53.5(3) . 2_765
C25 SR1 C24 71.5(3) 2_765 2_765
C25 SR1 C24 27.8(3) . 2_765
N5 SR1 C22 112.5(3) . 2_765
N14 SR1 C22 132.2(3) . 2_765
C24 SR1 C22 53.5(3) . 2_765
C23 SR1 C22 72.4(3) . 2_765
C22 SR1 C22 79.1(3) . 2_765
C25 SR1 C22 28.4(3) 2_765 2_765
C25 SR1 C22 71.5(3) . 2_765
C24 SR1 C22 52.9(3) 2_765 2_765
N5 SR1 C23 96.7(3) . 2_765
N14 SR1 C23 159.8(3) . 2_765
C24 SR1 C23 71.7(3) . 2_765
C23 SR1 C23 79.1(3) . 2_765
C22 SR1 C23 72.1(3) . 2_765
C25 SR1 C23 53.2(3) 2_765 2_765
C25 SR1 C23 53.2(3) . 2_765
C24 SR1 C23 28.1(3) 2_765 2_765
C22 SR1 C23 27.7(3) 2_765 2_765
N5 SR1 C7 57.9(2) . .
N14 SR1 C7 88.9(2) . .
C24 SR1 C7 110.9(3) . .
C23 SR1 C7 139.2(3) . .
C22 SR1 C7 153.1(3) . .
C25 SR1 C7 86.3(3) 2_765 .
C25 SR1 C7 133.0(3) . .
C24 SR1 C7 105.2(3) 2_765 .
C22 SR1 C7 74.3(3) 2_765 .
C23 SR1 C7 82.2(3) 2_765 .
N5 SR1 C19 86.5(2) . .
N14 SR1 C19 57.1(2) . .
C24 SR1 C19 107.8(3) . .
C23 SR1 C19 84.7(3) . .
C22 SR1 C19 76.7(3) . .
C25 SR1 C19 135.7(3) 2_765 .
C25 SR1 C19 88.5(3) . .
C24 SR1 C19 112.6(3) 2_765 .
C22 SR1 C19 155.6(3) 2_765 .
C23 SR1 C19 140.6(3) 2_765 .
C7 SR1 C19 130.1(3) . .
N5 K2 N14 82.9(2) . .
N5 K2 C16 114.9(3) . .
N14 K2 C16 58.1(2) . .
N5 K2 C10 59.1(2) . .
N14 K2 C10 117.3(2) . .
C16 K2 C10 173.6(3) . .
N5 K2 C28 157.2(3) . .
N14 K2 C28 117.3(3) . .
C16 K2 C28 72.4(3) . .
C10 K2 C28 114.0(3) . .
N5 K2 C29 151.5(3) . 2_656
N14 K2 C29 121.0(3) . 2_656
C16 K2 C29 92.3(3) . 2_656
C10 K2 C29 94.1(3) . 2_656
C28 K2 C29 24.4(3) . 2_656
N5 K2 C27 134.1(3) . .
N14 K2 C27 131.0(3) . .
C16 K2 C27 75.1(3) . .
C10 K2 C27 110.4(3) . .
C28 K2 C27 23.8(3) . .
C29 K2 C27 42.2(3) 2_656 .
N5 K2 C9 56.4(3) . .
N14 K2 C9 118.7(3) . .
C16 K2 C9 97.1(3) . .
C10 K2 C9 81.1(3) . .
C28 K2 C9 102.2(3) . .
C29 K2 C9 114.3(3) 2_656 .
C27 K2 C9 78.4(3) . .
N5 K2 C27 127.1(3) . 2_656
N14 K2 C27 140.0(3) . 2_656
C16 K2 C27 115.1(3) . 2_656
C10 K2 C27 71.3(3) . 2_656
C28 K2 C27 43.0(3) . 2_656
C29 K2 C27 24.4(3) 2_656 2_656
C27 K2 C27 49.3(5) . 2_656
C9 K2 C27 101.0(3) . 2_656
N5 K2 C29 115.5(3) . .
N14 K2 C29 155.1(3) . .
C16 K2 C29 97.6(3) . .
C10 K2 C29 87.3(3) . .
C28 K2 C29 42.0(3) . .
C29 K2 C29 48.4(4) 2_656 .
C27 K2 C29 24.3(3) . .
C9 K2 C29 66.0(3) . .
C27 K2 C29 41.2(3) 2_656 .
N5 K2 C20 121.8(3) . .
N14 K2 C20 55.8(2) . .
C16 K2 C20 78.7(3) . .
C10 K2 C20 102.6(3) . .
C28 K2 C20 80.3(3) . .
C29 K2 C20 70.0(3) 2_656 .
C27 K2 C20 104.0(3) . .
C9 K2 C20 174.3(3) . .
C27 K2 C20 84.4(3) 2_656 .
C29 K2 C20 118.2(3) . .
N5 K2 C28 112.8(3) . 2_656
N14 K2 C28 162.5(3) . 2_656
C16 K2 C28 117.3(3) . 2_656
C10 K2 C28 68.4(3) . 2_656
C28 K2 C28 49.2(4) . 2_656
C29 K2 C28 41.7(3) 2_656 2_656
C27 K2 C28 42.4(3) . 2_656
C9 K2 C28 77.9(3) . 2_656
C27 K2 C28 23.1(3) 2_656 2_656
C29 K2 C28 23.5(3) . 2_656
C20 K2 C28 107.4(3) . 2_656
N5 SI4 C11 113.0(4) . .
N5 SI4 C10 113.4(4) . .
C11 SI4 C10 106.3(5) . .
N5 SI4 C12 115.9(4) . .
C11 SI4 C12 104.5(5) . .
C10 SI4 C12 102.7(5) . .
N5 SI4 K2 50.7(3) . .
C11 SI4 K2 123.4(3) . .
C10 SI4 K2 63.0(3) . .
C12 SI4 K2 132.0(3) . .
N5 SI4 SR1 35.6(2) . .
C11 SI4 SR1 78.4(3) . .
C10 SI4 SR1 118.1(3) . .
C12 SI4 SR1 136.8(3) . .
K2 SI4 SR1 64.13(5) . .
SI6 N5 SI4 124.0(4) . .
SI6 N5 SR1 109.1(3) . .
SI4 N5 SR1 121.7(4) . .
SI6 N5 K2 97.9(3) . .
SI4 N5 K2 101.7(3) . .
SR1 N5 K2 92.2(2) . .
N5 SI6 C9 113.6(5) . .
N5 SI6 C7 109.5(4) . .
C9 SI6 C7 104.5(5) . .
N5 SI6 C8 117.6(4) . .
C9 SI6 C8 105.5(6) . .
C7 SI6 C8 105.1(5) . .
N5 SI6 K2 53.5(3) . .
C9 SI6 K2 71.0(4) . .
C7 SI6 K2 91.2(3) . .
C8 SI6 K2 163.7(3) . .
N5 SI6 SR1 43.9(3) . .
C9 SI6 SR1 137.7(4) . .
C7 SI6 SR1 67.8(3) . .
C8 SI6 SR1 116.7(4) . .
K2 SI6 SR1 67.75(6) . .
SI6 C7 SR1 80.4(3) . .
SI6 C9 K2 77.5(4) . .
SI4 C10 K2 85.5(4) . .
N14 SI13 C21 116.4(4) . .
N14 SI13 C20 114.1(5) . .
C21 SI13 C20 106.2(5) . .
N14 SI13 C19 108.6(4) . .
C21 SI13 C19 105.3(5) . .
C20 SI13 C19 105.4(5) . .
N14 SI13 K2 55.3(3) . .
C21 SI13 K2 168.5(3) . .
C20 SI13 K2 73.5(4) . .
C19 SI13 K2 85.7(3) . .
N14 SI13 SR1 43.7(3) . .
C21 SI13 SR1 112.8(3) . .
C20 SI13 SR1 140.9(4) . .
C19 SI13 SR1 68.0(3) . .
K2 SI13 SR1 67.61(6) . .
SI13 N14 SI15 123.0(5) . .
SI13 N14 SR1 109.5(4) . .
SI15 N14 SR1 123.2(4) . .
SI13 N14 K2 95.7(3) . .
SI15 N14 K2 102.9(3) . .
SR1 N14 K2 91.1(2) . .
N14 SI15 C17 112.6(4) . .
N14 SI15 C16 111.0(4) . .
C17 SI15 C16 107.6(5) . .
N14 SI15 C18 116.1(4) . .
C17 SI15 C18 104.3(5) . .
C16 SI15 C18 104.6(5) . .
N14 SI15 K2 50.1(3) . .
C17 SI15 K2 125.4(3) . .
C16 SI15 K2 60.9(3) . .
C18 SI15 K2 130.3(3) . .
N14 SI15 SR1 34.9(3) . .
C17 SI15 SR1 79.2(3) . .
C16 SI15 SR1 114.2(4) . .
C18 SI15 SR1 138.0(3) . .
K2 SI15 SR1 63.23(5) . .
SI15 C16 K2 87.9(4) . .
SI13 C19 SR1 80.3(3) . .
SI13 C20 K2 75.0(4) . .
C23 C22 C25 134.6(9) . .
C23 C22 SR1 75.7(6) . .
C25 C22 SR1 76.0(5) . .
C23 C22 SR1 76.5(5) . 2_765
C25 C22 SR1 74.9(6) . 2_765
SR1 C22 SR1 100.9(3) . 2_765
C22 C23 C24 134.3(9) . .
C22 C23 SR1 76.2(6) . .
C24 C23 SR1 75.5(5) . .
C22 C23 SR1 75.8(5) . 2_765
C24 C23 SR1 75.2(5) . 2_765
SR1 C23 SR1 100.9(3) . 2_765
C25 C24 C23 136.1(9) 2_765 .
C25 C24 SR1 76.8(6) 2_765 .
C23 C24 SR1 76.1(6) . .
C25 C24 SR1 75.7(5) 2_765 2_765
C23 C24 SR1 76.7(5) . 2_765
SR1 C24 SR1 101.5(3) . 2_765
C24 C25 C22 135.0(9) 2_765 .
C24 C25 SR1 75.2(6) 2_765 2_765
C22 C25 SR1 76.7(6) . 2_765
C24 C25 SR1 76.5(6) 2_765 .
C22 C25 SR1 75.4(5) . .
SR1 C25 SR1 101.3(3) 2_765 .
C28 C27 C29 118.9(13) . .
C28 C27 C26 120.0(16) . .
C29 C27 C26 121.1(16) . .
C28 C27 K2 76.2(7) . .
C29 C27 K2 80.3(7) . .
C26 C27 K2 114.8(10) . .
C28 C27 K2 80.2(7) . 2_656
C29 C27 K2 74.3(7) . 2_656
C26 C27 K2 114.6(10) . 2_656
K2 C27 K2 130.7(4) . 2_656
C27 C28 C29 119.8(12) . 2_656
C27 C28 K2 80.0(7) . .
C29 C28 K2 78.3(7) 2_656 .
C27 C28 K2 76.7(7) . 2_656
C29 C28 K2 76.9(7) 2_656 2_656
K2 C28 K2 130.8(4) . 2_656
C28 C29 C27 121.3(11) 2_656 .
C28 C29 K2 77.3(7) 2_656 2_656
C27 C29 K2 81.2(7) . 2_656
C28 C29 K2 79.7(7) 2_656 .
C27 C29 K2 75.4(6) . .
K2 C29 K2 131.6(4) 2_656 .

loop_
_geom_bond_atom_site_label_1
_geom_bond_atom_site_label_2
_geom_bond_distance
_geom_bond_site_symmetry_2
SR1 N5 2.574(7) .
SR1 N14 2.601(8) .
SR1 C24 2.867(10) .
SR1 C23 2.875(10) .
SR1 C22 2.882(9) .
SR1 C25 2.887(10) 2_765
SR1 C25 2.890(9) .
SR1 C24 2.900(9) 2_765
SR1 C22 2.911(10) 2_765
SR1 C23 2.920(9) 2_765
SR1 C7 3.295(10) .
SR1 C19 3.337(10) .
K2 N5 2.839(8) .
K2 N14 2.867(8) .
K2 C16 3.185(11) .
K2 C10 3.212(11) .
K2 C28 3.310(12) .
K2 C29 3.323(12) 2_656
K2 C27 3.357(12) .
K2 C9 3.387(13) .
K2 C27 3.410(12) 2_656
K2 C29 3.419(11) .
K2 C20 3.446(12) .
K2 C28 3.454(12) 2_656
SI4 N5 1.702(7) .
SI4 C11 1.874(10) .
SI4 C10 1.885(10) .
SI4 C12 1.888(9) .
N5 SI6 1.688(7) .
SI6 C9 1.870(12) .
SI6 C7 1.875(10) .
SI6 C8 1.885(10) .
SI13 N14 1.695(7) .
SI13 C21 1.856(10) .
SI13 C20 1.874(11) .
SI13 C19 1.887(10) .
N14 SI15 1.697(8) .
SI15 C17 1.875(11) .
SI15 C16 1.884(10) .
SI15 C18 1.888(10) .
C22 C23 1.397(15) .
C22 C25 1.423(14) .
C22 SR1 2.911(10) 2_765
C23 C24 1.412(15) .
C23 SR1 2.920(9) 2_765
C24 C25 1.391(15) 2_765
C24 SR1 2.900(9) 2_765
C25 C24 1.391(15) 2_765
C25 SR1 2.887(10) 2_765
C26 C27 1.60(3) .
C27 C28 1.378(18) .
C27 C29 1.43(2) .
C27 K2 3.410(12) 2_656
C28 C29 1.399(19) 2_656
C28 K2 3.454(12) 2_656
C29 C28 1.399(19) 2_656
C29 K2 3.323(12) 2_656
